data_7222338
loop_
_publ_author_name
'Jordan, N.A.'
'Battle, P.D.'
'Sloan, J.'
'Kilcoyne, S.'
'Manuel, P.'

_publ_section_title
;
 Structural chemistry and magnetic properties of 6H and 15R hexagonal
 perovskites Ba Irx Fe1-x O3-d
;
_journal_name_full 'Journal of Materials Chemistry'
_journal_page_first 2617
_journal_page_last 2625
_journal_volume 13
_journal_year 2003
_chemical_formula_sum 'Ba Fe0.73 Ir0.27 O2.95'
_chemical_name_systematic 'Ba (Ir0.27 Fe0.73 O2.95)'
_space_group_IT_number 166
_symmetry_space_group_name_Hall '-R 3 2"'
_symmetry_space_group_name_H-M 'R -3 m :H'
_cell_angle_alpha 90
_cell_angle_beta 90
_cell_angle_gamma 120
_cell_formula_units_Z 15
_cell_length_a 5.73047
_cell_length_b 5.73047
_cell_length_c 35.5495
_cell_volume 1010.985
_citation_journal_id_ASTM JMACEP
_cod_data_source_file Jordan_JMACEP_2003_1584.cif
_cod_data_source_block Ba1Fe0.73Ir0.27O2.95
_cod_original_formula_sum 'Ba1 Fe0.73 Ir0.27 O2.95'
_cod_database_code 7222338

loop_
_symmetry_equiv_pos_as_xyz
x,y,z
-y,x-y,z
-x+y,-x,z
y,x,-z
-x,-x+y,-z
x-y,-y,-z
-x,-y,-z
y,-x+y,-z
x-y,x,-z
-y,-x,z
x,x-y,z
-x+y,y,z
x+2/3,y+1/3,z+1/3
-y+2/3,x-y+1/3,z+1/3
-x+y+2/3,-x+1/3,z+1/3
y+2/3,x+1/3,-z+1/3
-x+2/3,-x+y+1/3,-z+1/3
x-y+2/3,-y+1/3,-z+1/3
-x+2/3,-y+1/3,-z+1/3
y+2/3,-x+y+1/3,-z+1/3
x-y+2/3,x+1/3,-z+1/3
-y+2/3,-x+1/3,z+1/3
x+2/3,x-y+1/3,z+1/3
-x+y+2/3,y+1/3,z+1/3
x+1/3,y+2/3,z+2/3
-y+1/3,x-y+2/3,z+2/3
-x+y+1/3,-x+2/3,z+2/3
y+1/3,x+2/3,-z+2/3
-x+1/3,-x+y+2/3,-z+2/3
x-y+1/3,-y+2/3,-z+2/3
-x+1/3,-y+2/3,-z+2/3
y+1/3,-x+y+2/3,-z+2/3
x-y+1/3,x+2/3,-z+2/3
-y+1/3,-x+2/3,z+2/3
x+1/3,x-y+2/3,z+2/3
-x+y+1/3,y+2/3,z+2/3

loop_
_atom_site_label
_atom_site_type_symbol
_atom_site_fract_x
_atom_site_fract_y
_atom_site_fract_z
_atom_site_occupancy
_atom_site_U_iso_or_equiv
O2 O-2 0.4999 0.5001 0.36595 0.959 0.0
Ir1 Ir+3 0 0 0 0.02 0.0
Ir2 Ir+3 0 0 0.19526 0.218 0.0
Fe1 Fe+3 0 0 0 0.98 0.0
O1 O-2 0.5153 0.4847 0.09902 1 0.0
O3 O-2 0.5 0.5 0.5 1 0.0
Ir3 Ir+3 0 0 0.27278 0.448 0.0
Ba2 Ba+2 0 0 0.3682 1 0.0
Fe2 Fe+3 0 0 0.19526 0.782 0.0
Ba1 Ba+2 0 0 0.09843 1 0.0
Fe3 Fe+3 0 0 0.27278 0.552 0.0
Ba3 Ba+2 0 0 0.5 1 0.0
